data_2224453
loop_
_publ_author_name
'Shi, Hao'

_publ_section_title
;
 4-(4-Methoxyphenyl)-7,7-dimethyl-5-oxo-5,6,7,8-tetrahydrochromene-2,5-dione
;
_journal_coeditor_code SJ2689
_journal_issue 12
_journal_name_full 'Acta Crystallographica Section E'
_journal_page_first o3216
_journal_paper_doi 10.1107/S160053680904971X
_journal_volume 65
_journal_year 2009
_chemical_formula_moiety 'C18 H20 O4'
_chemical_formula_sum 'C18 H20 O4'
_chemical_formula_weight 300.34
_chemical_name_systematic
;
4-(4-Methoxyphenyl)-7,7-dimethyl-5-oxo-5,6,7,8-tetrahydrochromene-2,5-dione
;
_space_group_IT_number 19
_symmetry_cell_setting orthorhombic
_symmetry_space_group_name_Hall 'P 2ac 2ab'
_symmetry_space_group_name_H-M 'P 21 21 21'
_atom_sites_solution_hydrogens geom
_atom_sites_solution_primary direct
_atom_sites_solution_secondary difmap
_audit_creation_method SHELXL-97
_cell_angle_alpha 90.00
_cell_angle_beta 90.00
_cell_angle_gamma 90.00
_cell_formula_units_Z 4
_cell_length_a 5.9793(6)
_cell_length_b 11.7371(12)
_cell_length_c 22.565(2)
_cell_measurement_reflns_used 2932
_cell_measurement_temperature 298(2)
_cell_measurement_theta_max 25.343
_cell_measurement_theta_min 2.504
_cell_volume 1583.6(3)
_computing_cell_refinement 'SAINT (Bruker, 1999)'
_computing_data_collection 'SMART (Bruker, 1999)'
_computing_data_reduction 'SAINT (Bruker, 1999)'
_computing_molecular_graphics 'ORTEP-3 (Farrugia, 1997)'
_computing_publication_material 'SHELXL97 (Sheldrick, 2008)'
_computing_structure_refinement 'SHELXL97 (Sheldrick, 2008)'
_computing_structure_solution 'SHELXS97 (Sheldrick, 2008)'
_diffrn_ambient_temperature 298(2)
_diffrn_measured_fraction_theta_full 1.000
_diffrn_measured_fraction_theta_max 1.000
_diffrn_measurement_device_type 'Bruker SMART CCD area-detector'
_diffrn_measurement_method '\f and \w'
_diffrn_radiation_monochromator graphite
_diffrn_radiation_source 'fine-focus sealed tube'
_diffrn_radiation_type MoK\a
_diffrn_radiation_wavelength 0.71073
_diffrn_reflns_av_R_equivalents 0.0745
_diffrn_reflns_av_sigmaI/netI 0.0451
_diffrn_reflns_limit_h_max 6
_diffrn_reflns_limit_h_min -7
_diffrn_reflns_limit_k_max 10
_diffrn_reflns_limit_k_min -13
_diffrn_reflns_limit_l_max 26
_diffrn_reflns_limit_l_min -25
_diffrn_reflns_number 7934
_diffrn_reflns_theta_full 25.01
_diffrn_reflns_theta_max 25.01
_diffrn_reflns_theta_min 1.80
_diffrn_standards_number 0
_exptl_absorpt_coefficient_mu 0.088
_exptl_absorpt_correction_T_max 0.9851
_exptl_absorpt_correction_T_min 0.9681
_exptl_absorpt_correction_type multi-scan
_exptl_absorpt_process_details '(SADABS; Bruker, 1999)'
_exptl_crystal_colour colorless
_exptl_crystal_density_diffrn 1.260
_exptl_crystal_density_method 'not measured'
_exptl_crystal_description prism
_exptl_crystal_F_000 640
_exptl_crystal_size_max 0.37
_exptl_crystal_size_mid 0.21
_exptl_crystal_size_min 0.17
_refine_diff_density_max 0.280
_refine_diff_density_min -0.257
_refine_ls_extinction_coef 0.031(4)
_refine_ls_extinction_expression Fc^*^=kFc[1+0.001xFc^2^\l^3^/sin(2\q)]^-1/4^
_refine_ls_extinction_method 'SHELXL97 (Sheldrick, 2008)'
_refine_ls_goodness_of_fit_ref 1.050
_refine_ls_hydrogen_treatment constr
_refine_ls_matrix_type full
_refine_ls_number_parameters 233
_refine_ls_number_reflns 1643
_refine_ls_number_restraints 0
_refine_ls_restrained_S_all 1.050
_refine_ls_R_factor_all 0.0617
_refine_ls_R_factor_gt 0.0455
_refine_ls_shift/su_max 0.001
_refine_ls_shift/su_mean 0.000
_refine_ls_structure_factor_coef Fsqd
_refine_ls_weighting_details 'calc w=1/[\s^2^(Fo^2^)+(0.0461P)^2^+0.5530P] where P=(Fo^2^+2Fc^2^)/3'
_refine_ls_weighting_scheme calc
_refine_ls_wR_factor_gt 0.1127
_refine_ls_wR_factor_ref 0.1282
_reflns_number_gt 1288
_reflns_number_total 1643
_reflns_threshold_expression I>2\s(I)
_cod_data_source_file sj2689.cif
_cod_data_source_block I
_cod_database_code 2224453
_cod_database_fobs_code 2224453

loop_
_symmetry_equiv_pos_as_xyz
'x, y, z'
'-x+1/2, -y, z+1/2'
'-x, y+1/2, -z+1/2'
'x+1/2, -y+1/2, -z'

loop_
_atom_site_type_symbol
_atom_site_label
_atom_site_fract_x
_atom_site_fract_y
_atom_site_fract_z
_atom_site_U_iso_or_equiv
_atom_site_adp_type
_atom_site_calc_flag
_atom_site_refinement_flags
_atom_site_occupancy
_atom_site_disorder_assembly
_atom_site_disorder_group
O O1 0.2602(5) 0.1771(2) 0.05280(10) 0.0674(8) Uani d . 1 A .
O O2 0.1786(9) 0.0959(3) -0.03152(13) 0.1292(18) Uani d . 1 . .
O O3 0.8756(6) 0.0717(3) 0.17213(14) 0.0865(10) Uani d . 1 A .
O O4 0.2049(6) -0.4043(2) 0.11499(12) 0.0742(9) Uani d . 1 . .
C C1 0.3211(11) 0.1093(3) 0.00511(16) 0.0782(15) Uani d . 1 . .
C C2 0.5491(10) 0.0631(4) 0.00509(16) 0.0766(15) Uani d . 1 . .
H H2A 0.6523 0.1218 -0.0079 0.092 Uiso calc R 1 . .
H H2B 0.5577 0.0005 -0.0229 0.092 Uiso calc R 1 . .
C C3 0.6193(8) 0.0208(3) 0.06653(15) 0.0596(10) Uani d . 1 . .
H H3 0.7809 0.0069 0.0657 0.072 Uiso calc R 1 . .
C C4 0.5755(7) 0.1163(3) 0.10917(15) 0.0498(9) Uani d . 1 A .
C C5 0.7227(8) 0.1351(4) 0.1596(2) 0.0757(13) Uani d . 1 . .
C C6 0.7088(10) 0.2528(4) 0.1872(2) 0.0597(17) Uani d P 0.721(7) A 1
H H6A 0.7831 0.3072 0.1616 0.072 Uiso calc PR 0.721(7) A 1
H H6B 0.7866 0.2523 0.2249 0.072 Uiso calc PR 0.721(7) A 1
C C6' 0.584(3) 0.1803(12) 0.2150(6) 0.064(5) Uani d P 0.279(7) A 2
H H6'1 0.4749 0.1236 0.2271 0.077 Uiso calc PR 0.279(7) A 2
H H6'2 0.6836 0.1945 0.2481 0.077 Uiso calc PR 0.279(7) A 2
C C7 0.4652(6) 0.2907(3) 0.19705(14) 0.0516(9) Uani d . 1 . .
C C8 0.3415(7) 0.2858(3) 0.13786(14) 0.0591(10) Uani d . 1 A .
H H8A 0.1821 0.2814 0.1455 0.071 Uiso calc R 1 . .
H H8B 0.3695 0.3559 0.1163 0.071 Uiso calc R 1 . .
C C9 0.4070(7) 0.1883(3) 0.10012(13) 0.0502(9) Uani d . 1 . .
C C10 0.3528(11) 0.2039(5) 0.2381(2) 0.0695(19) Uani d P 0.721(7) A 1
H H10A 0.4307 0.2017 0.2753 0.104 Uiso calc PR 0.721(7) A 1
H H10B 0.3571 0.1299 0.2201 0.104 Uiso calc PR 0.721(7) A 1
H H10C 0.2001 0.2258 0.2447 0.104 Uiso calc PR 0.721(7) A 1
C C11 0.4615(15) 0.4084(6) 0.2232(3) 0.080(2) Uani d P 0.721(7) A 1
H H11A 0.5441 0.4088 0.2597 0.119 Uiso calc PR 0.721(7) A 1
H H11B 0.3097 0.4307 0.2308 0.119 Uiso calc PR 0.721(7) A 1
H H11C 0.5286 0.4611 0.1959 0.119 Uiso calc PR 0.721(7) A 1
C C10' 0.651(3) 0.3774(11) 0.1822(7) 0.062(4) Uani d P 0.279(7) A 2
H H10D 0.5839 0.4465 0.1678 0.094 Uiso calc PR 0.279(7) A 2
H H10E 0.7469 0.3463 0.1522 0.094 Uiso calc PR 0.279(7) A 2
H H10F 0.7361 0.3934 0.2172 0.094 Uiso calc PR 0.279(7) A 2
C C11' 0.326(4) 0.3516(15) 0.2465(7) 0.073(5) Uani d P 0.279(7) A 2
H H11D 0.4237 0.3733 0.2783 0.109 Uiso calc PR 0.279(7) A 2
H H11E 0.2137 0.3005 0.2612 0.109 Uiso calc PR 0.279(7) A 2
H H11F 0.2560 0.4182 0.2303 0.109 Uiso calc PR 0.279(7) A 2
C C12 0.5050(7) -0.0900(3) 0.08200(13) 0.0496(9) Uani d . 1 . .
C C13 0.3053(7) -0.0949(3) 0.11313(14) 0.0522(9) Uani d . 1 . .
H H13 0.2407 -0.0275 0.1263 0.063 Uiso calc R 1 . .
C C14 0.1992(7) -0.1971(3) 0.12516(14) 0.0545(9) Uani d . 1 . .
H H14 0.0657 -0.1980 0.1463 0.065 Uiso calc R 1 . .
C C15 0.2929(7) -0.2976(3) 0.10557(15) 0.0533(9) Uani d . 1 . .
C C16 0.4910(7) -0.2948(3) 0.07371(15) 0.0595(10) Uani d . 1 . .
H H16 0.5539 -0.3623 0.0601 0.071 Uiso calc R 1 . .
C C17 0.5949(7) -0.1928(3) 0.06213(14) 0.0570(9) Uani d . 1 . .
H H17 0.7277 -0.1922 0.0406 0.068 Uiso calc R 1 . .
C C18 0.0106(9) -0.4122(4) 0.1497(2) 0.0809(13) Uani d . 1 . .
H H18A 0.0434 -0.3882 0.1895 0.121 Uiso calc R 1 . .
H H18B -0.0408 -0.4897 0.1502 0.121 Uiso calc R 1 . .
H H18C -0.1035 -0.3641 0.1333 0.121 Uiso calc R 1 . .

loop_
_atom_site_aniso_label
_atom_site_aniso_U_11
_atom_site_aniso_U_22
_atom_site_aniso_U_33
_atom_site_aniso_U_12
_atom_site_aniso_U_13
_atom_site_aniso_U_23
O1 0.094(2) 0.0597(15) 0.0483(13) 0.0106(16) -0.0219(15) 0.0002(11)
O2 0.216(5) 0.103(2) 0.0688(18) 0.026(3) -0.067(3) -0.0170(18)
O3 0.071(2) 0.0778(19) 0.110(2) 0.0202(19) -0.0248(19) -0.0096(18)
O4 0.090(2) 0.0495(15) 0.0830(18) -0.0081(17) 0.0002(19) -0.0120(13)
C1 0.139(5) 0.058(2) 0.0377(18) 0.008(3) -0.018(3) 0.0036(17)
C2 0.124(4) 0.061(2) 0.045(2) 0.003(3) 0.016(3) 0.0031(18)
C3 0.073(3) 0.053(2) 0.0527(19) 0.003(2) 0.010(2) -0.0003(16)
C4 0.056(2) 0.0419(17) 0.0511(18) -0.0029(18) 0.0013(18) 0.0013(14)
C5 0.067(3) 0.069(3) 0.092(3) 0.020(3) -0.025(3) -0.019(2)
C6 0.061(4) 0.057(3) 0.061(3) -0.004(3) -0.006(3) -0.005(2)
C6' 0.077(11) 0.058(8) 0.057(8) -0.006(9) -0.015(8) 0.006(6)
C7 0.058(2) 0.052(2) 0.0456(18) -0.002(2) -0.0049(17) -0.0024(15)
C8 0.072(3) 0.0501(19) 0.0554(19) 0.009(2) -0.010(2) -0.0061(16)
C9 0.065(2) 0.0471(17) 0.0381(16) -0.002(2) -0.0074(18) 0.0046(14)
C10 0.083(5) 0.082(4) 0.044(3) 0.000(4) 0.001(3) 0.011(3)
C11 0.097(6) 0.071(4) 0.071(4) 0.009(4) -0.022(4) -0.019(3)
C10' 0.063(9) 0.055(8) 0.069(8) -0.007(8) 0.002(8) -0.008(7)
C11' 0.084(13) 0.074(10) 0.061(9) 0.006(10) -0.007(9) -0.016(8)
C12 0.062(2) 0.0481(19) 0.0382(16) 0.0058(19) -0.0006(17) -0.0007(14)
C13 0.063(2) 0.0440(18) 0.0500(18) 0.0108(19) 0.0036(19) -0.0043(15)
C14 0.059(2) 0.053(2) 0.0510(18) 0.005(2) 0.0000(19) -0.0069(16)
C15 0.064(2) 0.0478(19) 0.0477(17) 0.000(2) -0.0131(19) -0.0059(15)
C16 0.072(3) 0.050(2) 0.057(2) 0.013(2) -0.002(2) -0.0141(17)
C17 0.064(2) 0.057(2) 0.0498(19) 0.007(2) 0.0061(19) -0.0057(16)
C18 0.083(3) 0.061(2) 0.099(3) -0.014(3) -0.002(3) 0.003(2)

loop_
_atom_type_symbol
_atom_type_description
_atom_type_scat_dispersion_real
_atom_type_scat_dispersion_imag
_atom_type_scat_source
C C 0.0033 0.0000 'International Tables Vol C Tables 4.2.6.8 and 6.1.1.4'
H H 0.0000 0.0000 'International Tables Vol C Tables 4.2.6.8 and 6.1.1.4'
O O 0.0106 0.0000 'International Tables Vol C Tables 4.2.6.8 and 6.1.1.4'

loop_
_geom_angle_atom_site_label_1
_geom_angle_atom_site_label_2
_geom_angle_atom_site_label_3
_geom_angle_site_symmetry_1
_geom_angle_site_symmetry_3
_geom_angle
_geom_angle_publ_flag
C1 O1 C9 . . 119.0(3) ?
C15 O4 C18 . . 117.6(3) ?
O2 C1 O1 . . 115.1(5) ?
O2 C1 C2 . . 127.8(4) ?
O1 C1 C2 . . 117.1(4) ?
C1 C2 C3 . . 112.0(4) ?
C1 C2 H2A . . 109.2 ?
C3 C2 H2A . . 109.2 ?
C1 C2 H2B . . 109.2 ?
C3 C2 H2B . . 109.2 ?
H2A C2 H2B . . 107.9 ?
C4 C3 C12 . . 114.6(3) ?
C4 C3 C2 . . 106.9(3) ?
C12 C3 C2 . . 111.4(3) ?
C4 C3 H3 . . 107.9 ?
C12 C3 H3 . . 107.9 ?
C2 C3 H3 . . 107.9 ?
C9 C4 C5 . . 118.8(3) ?
C9 C4 C3 . . 120.5(3) ?
C5 C4 C3 . . 120.6(3) ?
O3 C5 C4 . . 123.0(4) ?
O3 C5 C6 . . 120.3(4) ?
C4 C5 C6 . . 115.2(4) ?
O3 C5 C6' . . 114.5(6) ?
C4 C5 C6' . . 110.5(6) ?
C6 C5 C6' . . 49.1(6) ?
C5 C6 C7 . . 112.0(4) ?
C5 C6 H6A . . 109.2 ?
C7 C6 H6A . . 109.2 ?
C5 C6 H6B . . 109.2 ?
C7 C6 H6B . . 109.2 ?
H6A C6 H6B . . 107.9 ?
C7 C6' C5 . . 108.4(8) ?
C7 C6' H6'1 . . 110.0 ?
C5 C6' H6'1 . . 110.0 ?
C7 C6' H6'2 . . 110.0 ?
C5 C6' H6'2 . . 110.0 ?
H6'1 C6' H6'2 . . 108.4 ?
C11 C7 C8 . . 111.8(4) ?
C11 C7 C6' . . 132.9(6) ?
C8 C7 C6' . . 115.1(6) ?
C11 C7 C10 . . 111.5(5) ?
C8 C7 C10 . . 106.9(4) ?
C6' C7 C10 . . 58.7(7) ?
C11 C7 C6 . . 109.7(5) ?
C8 C7 C6 . . 108.8(3) ?
C6' C7 C6 . . 49.8(7) ?
C10 C7 C6 . . 108.1(4) ?
C11 C7 C10' . . 59.3(6) ?
C8 C7 C10' . . 100.5(6) ?
C6' C7 C10' . . 106.5(9) ?
C10 C7 C10' . . 152.4(7) ?
C6 C7 C10' . . 58.6(6) ?
C11 C7 C11' . . 44.9(7) ?
C8 C7 C11' . . 112.5(7) ?
C6' C7 C11' . . 116.4(9) ?
C10 C7 C11' . . 68.8(8) ?
C6 C7 C11' . . 137.5(8) ?
C10' C7 C11' . . 103.6(10) ?
C9 C8 C7 . . 113.8(3) ?
C9 C8 H8A . . 108.8 ?
C7 C8 H8A . . 108.8 ?
C9 C8 H8B . . 108.8 ?
C7 C8 H8B . . 108.8 ?
H8A C8 H8B . . 107.7 ?
C4 C9 O1 . . 122.4(3) ?
C4 C9 C8 . . 127.1(3) ?
O1 C9 C8 . . 110.4(3) ?
C7 C10 H10A . . 109.5 ?
C7 C10 H10B . . 109.5 ?
C7 C10 H10C . . 109.5 ?
C7 C11 H11A . . 109.5 ?
C7 C11 H11B . . 109.5 ?
C7 C11 H11C . . 109.5 ?
C7 C10' H10D . . 109.5 ?
C7 C10' H10E . . 109.5 ?
H10D C10' H10E . . 109.5 ?
C7 C10' H10F . . 109.5 ?
H10D C10' H10F . . 109.5 ?
H10E C10' H10F . . 109.5 ?
C7 C11' H11D . . 109.5 ?
C7 C11' H11E . . 109.5 ?
H11D C11' H11E . . 109.5 ?
C7 C11' H11F . . 109.5 ?
H11D C11' H11F . . 109.5 ?
H11E C11' H11F . . 109.5 ?
C13 C12 C17 . . 117.3(3) ?
C13 C12 C3 . . 122.9(3) ?
C17 C12 C3 . . 119.7(3) ?
C14 C13 C12 . . 122.0(3) ?
C14 C13 H13 . . 119.0 ?
C12 C13 H13 . . 119.0 ?
C15 C14 C13 . . 119.5(3) ?
C15 C14 H14 . . 120.3 ?
C13 C14 H14 . . 120.3 ?
O4 C15 C14 . . 125.0(4) ?
O4 C15 C16 . . 115.4(3) ?
C14 C15 C16 . . 119.6(4) ?
C17 C16 C15 . . 120.4(3) ?
C17 C16 H16 . . 119.8 ?
C15 C16 H16 . . 119.8 ?
C16 C17 C12 . . 121.2(4) ?
C16 C17 H17 . . 119.4 ?
C12 C17 H17 . . 119.4 ?
O4 C18 H18A . . 109.5 ?
O4 C18 H18B . . 109.5 ?
H18A C18 H18B . . 109.5 ?
O4 C18 H18C . . 109.5 ?
H18A C18 H18C . . 109.5 ?
H18B C18 H18C . . 109.5 ?

loop_
_geom_bond_atom_site_label_1
_geom_bond_atom_site_label_2
_geom_bond_site_symmetry_2
_geom_bond_distance
_geom_bond_publ_flag
O1 C1 . 1.387(5) ?
O1 C9 . 1.388(4) ?
O2 C1 . 1.197(6) ?
O3 C5 . 1.213(5) ?
O4 C15 . 1.376(4) ?
O4 C18 . 1.404(6) ?
C1 C2 . 1.467(7) ?
C2 C3 . 1.531(5) ?
C2 H2A . 0.9700 ?
C2 H2B . 0.9700 ?
C3 C4 . 1.500(5) ?
C3 C12 . 1.510(5) ?
C3 H3 . 0.9800 ?
C4 C9 . 1.331(5) ?
C4 C5 . 1.455(5) ?
C5 C6 . 1.517(6) ?
C5 C6' . 1.592(16) ?
C6 C7 . 1.539(7) ?
C6 H6A . 0.9700 ?
C6 H6B . 0.9700 ?
C6' C7 . 1.532(15) ?
C6' H6'1 . 0.9700 ?
C6' H6'2 . 0.9700 ?
C7 C11 . 1.503(7) ?
C7 C8 . 1.528(5) ?
C7 C10 . 1.533(6) ?
C7 C10' . 1.542(14) ?
C7 C11' . 1.564(16) ?
C8 C9 . 1.479(5) ?
C8 H8A . 0.9700 ?
C8 H8B . 0.9700 ?
C10 H10A . 0.9600 ?
C10 H10B . 0.9600 ?
C10 H10C . 0.9600 ?
C11 H11A . 0.9600 ?
C11 H11B . 0.9600 ?
C11 H11C . 0.9600 ?
C10' H10D . 0.9600 ?
C10' H10E . 0.9600 ?
C10' H10F . 0.9600 ?
C11' H11D . 0.9600 ?
C11' H11E . 0.9600 ?
C11' H11F . 0.9600 ?
C12 C13 . 1.386(5) ?
C12 C17 . 1.395(5) ?
C13 C14 . 1.383(5) ?
C13 H13 . 0.9300 ?
C14 C15 . 1.379(5) ?
C14 H14 . 0.9300 ?
C15 C16 . 1.386(6) ?
C16 C17 . 1.374(5) ?
C16 H16 . 0.9300 ?
C17 H17 . 0.9300 ?
C18 H18A . 0.9600 ?
C18 H18B . 0.9600 ?
C18 H18C . 0.9600 ?

loop_
_geom_torsion_atom_site_label_1
_geom_torsion_atom_site_label_2
_geom_torsion_atom_site_label_3
_geom_torsion_atom_site_label_4
_geom_torsion_site_symmetry_1
_geom_torsion_site_symmetry_2
_geom_torsion_site_symmetry_3
_geom_torsion_site_symmetry_4
_geom_torsion
_geom_torsion_publ_flag
C9 O1 C1 O2 . . . . 173.9(4) ?
C9 O1 C1 C2 . . . . -6.4(5) ?
O2 C1 C2 C3 . . . . -138.4(5) ?
O1 C1 C2 C3 . . . . 41.9(5) ?
C1 C2 C3 C4 . . . . -51.9(5) ?
C1 C2 C3 C12 . . . . 73.9(4) ?
C12 C3 C4 C9 . . . . -92.1(4) ?
C2 C3 C4 C9 . . . . 31.8(5) ?
C12 C3 C4 C5 . . . . 90.9(5) ?
C2 C3 C4 C5 . . . . -145.2(4) ?
C9 C4 C5 O3 . . . . 177.6(4) ?
C3 C4 C5 O3 . . . . -5.3(7) ?
C9 C4 C5 C6 . . . . -16.1(6) ?
C3 C4 C5 C6 . . . . 161.0(4) ?
C9 C4 C5 C6' . . . . 37.3(7) ?
C3 C4 C5 C6' . . . . -145.6(6) ?
O3 C5 C6 C7 . . . . -146.6(5) ?
C4 C5 C6 C7 . . . . 46.7(6) ?
C6' C5 C6 C7 . . . . -49.2(8) ?
O3 C5 C6' C7 . . . . 157.8(7) ?
C4 C5 C6' C7 . . . . -58.2(10) ?
C6 C5 C6' C7 . . . . 48.0(7) ?
C5 C6' C7 C11 . . . . -125.9(8) ?
C5 C6' C7 C8 . . . . 47.5(11) ?
C5 C6' C7 C10 . . . . 142.8(11) ?
C5 C6' C7 C6 . . . . -46.5(7) ?
C5 C6' C7 C10' . . . . -62.9(11) ?
C5 C6' C7 C11' . . . . -177.7(10) ?
C5 C6 C7 C11 . . . . -178.8(4) ?
C5 C6 C7 C8 . . . . -56.3(5) ?
C5 C6 C7 C6' . . . . 51.1(7) ?
C5 C6 C7 C10 . . . . 59.4(5) ?
C5 C6 C7 C10' . . . . -147.4(8) ?
C5 C6 C7 C11' . . . . 137.6(12) ?
C11 C7 C8 C9 . . . . 158.7(5) ?
C6' C7 C8 C9 . . . . -16.1(8) ?
C10 C7 C8 C9 . . . . -79.0(5) ?
C6 C7 C8 C9 . . . . 37.5(5) ?
C10' C7 C8 C9 . . . . 97.7(6) ?
C11' C7 C8 C9 . . . . -152.6(9) ?
C5 C4 C9 O1 . . . . 179.4(4) ?
C3 C4 C9 O1 . . . . 2.3(5) ?
C5 C4 C9 C8 . . . . -3.2(6) ?
C3 C4 C9 C8 . . . . 179.7(4) ?
C1 O1 C9 C4 . . . . -17.4(5) ?
C1 O1 C9 C8 . . . . 164.8(3) ?
C7 C8 C9 C4 . . . . -8.8(5) ?
C7 C8 C9 O1 . . . . 168.8(3) ?
C4 C3 C12 C13 . . . . 28.7(5) ?
C2 C3 C12 C13 . . . . -92.8(4) ?
C4 C3 C12 C17 . . . . -154.6(3) ?
C2 C3 C12 C17 . . . . 83.9(4) ?
C17 C12 C13 C14 . . . . 1.0(5) ?
C3 C12 C13 C14 . . . . 177.8(3) ?
C12 C13 C14 C15 . . . . -0.3(5) ?
C18 O4 C15 C14 . . . . -3.3(5) ?
C18 O4 C15 C16 . . . . 176.7(3) ?
C13 C14 C15 O4 . . . . 179.5(3) ?
C13 C14 C15 C16 . . . . -0.5(5) ?
O4 C15 C16 C17 . . . . -179.4(3) ?
C14 C15 C16 C17 . . . . 0.6(5) ?
C15 C16 C17 C12 . . . . 0.1(6) ?
C13 C12 C17 C16 . . . . -0.9(5) ?
C3 C12 C17 C16 . . . . -177.8(4) ?
